data_7221862
loop_
_publ_author_name
'Larionov, Vladimir A.'
'Markelova, Elina P.'
'Smol&#x2019;yakov, Alexander F.'
'Savel&#x2019;yeva, Tat&#x2019;yana F.'
'Maleev, Victor I.'
'Belokon, Yuri N.'

_publ_section_title
;
 Chiral octahedral complexes of Co(III) as catalysts for asymmetric
 epoxidation of chalcones under phase transfer conditions.
;
_journal_name_full 'RSC Adv.'
_journal_paper_doi 10.1039/C5RA11760G
_journal_year 2015
_chemical_absolute_configuration ad
_chemical_formula_moiety 'C23 H16 O2'
_chemical_formula_sum 'C23 H16 O2'
_chemical_formula_weight 324.36
_space_group_crystal_system orthorhombic
_space_group_IT_number 19
_space_group_name_Hall 'P 2ac 2ab'
_space_group_name_H-M_alt 'P 21 21 21'
_symmetry_space_group_name_Hall 'P 2ac 2ab'
_symmetry_space_group_name_H-M 'P 21 21 21'
_atom_sites_solution_hydrogens geom
_audit_creation_method SHELXL-2014/6
_audit_update_record
;
2015-06-17 deposited with the CCDC.
2015-08-20 downloaded from the CCDC.
;
_cell_angle_alpha 90
_cell_angle_beta 90
_cell_angle_gamma 90
_cell_formula_units_Z 4
_cell_length_a 5.0152(7)
_cell_length_b 15.450(2)
_cell_length_c 20.528(3)
_cell_measurement_reflns_used 204
_cell_measurement_temperature 120(2)
_cell_measurement_theta_max 67
_cell_measurement_theta_min 3
_cell_volume 1590.6(4)
_computing_cell_refinement 'Bruker SAINT'
_computing_data_collection 'Bruker APEX II'
_computing_data_reduction 'Bruker SAINT'
_computing_molecular_graphics 'Bruker SHELXTL'
_computing_publication_material 'Bruker SHELXTL'
_computing_structure_refinement 'SHELXL-97 (Sheldrick, 1997)'
_computing_structure_solution 'SHELXS-97 (Sheldrick, 1997)'
_diffrn_ambient_temperature 120(2)
_diffrn_measured_fraction_theta_full 0.909
_diffrn_measured_fraction_theta_max 0.964
_diffrn_measurement_device_type 'Bruker APEX II CCD area detector''
_diffrn_measurement_method 'omega scans'
_diffrn_radiation_type CuK\a
_diffrn_radiation_wavelength 1.54178
_diffrn_reflns_av_R_equivalents 0.0528
_diffrn_reflns_av_unetI/netI 0.0436
_diffrn_reflns_laue_measured_fraction_full 0.909
_diffrn_reflns_laue_measured_fraction_max 0.964
_diffrn_reflns_limit_h_max 5
_diffrn_reflns_limit_h_min -5
_diffrn_reflns_limit_k_max 18
_diffrn_reflns_limit_k_min -17
_diffrn_reflns_limit_l_max 24
_diffrn_reflns_limit_l_min -23
_diffrn_reflns_number 11948
_diffrn_reflns_point_group_measured_fraction_full 0.901
_diffrn_reflns_point_group_measured_fraction_max 0.958
_diffrn_reflns_theta_full 67.679
_diffrn_reflns_theta_max 64.996
_diffrn_reflns_theta_min 3.580
_exptl_absorpt_coefficient_mu 0.676
_exptl_absorpt_correction_type multi-scan
_exptl_absorpt_process_details SADABS
_exptl_crystal_colour colourless
_exptl_crystal_density_diffrn 1.354
_exptl_crystal_description prism
_exptl_crystal_F_000 680
_exptl_crystal_size_max 0.34
_exptl_crystal_size_mid 0.25
_exptl_crystal_size_min 0.19
_exptl_transmission_factor_max 0.868
_exptl_transmission_factor_min 0.808
_refine_diff_density_max 0.488
_refine_diff_density_min -0.401
_refine_diff_density_rms 0.112
_refine_ls_abs_structure_details
;
 Flack x determined using 970 quotients [(I+)-(I-)]/[(I+)+(I-)]
 (Parsons, Flack and Wagner, Acta Cryst. B69 (2013) 249-259).
;
_refine_ls_abs_structure_Flack 0.00(11)
_refine_ls_extinction_method none
_refine_ls_goodness_of_fit_ref 1.001
_refine_ls_hydrogen_treatment constr
_refine_ls_matrix_type full
_refine_ls_number_parameters 226
_refine_ls_number_reflns 2580
_refine_ls_number_restraints 0
_refine_ls_restrained_S_all 1.001
_refine_ls_R_factor_all 0.0683
_refine_ls_R_factor_gt 0.0672
_refine_ls_shift/su_max 0.000
_refine_ls_shift/su_mean 0.000
_refine_ls_structure_factor_coef Fsqd
_refine_ls_weighting_details 'w=1/[\s^2^(Fo^2^)+(0.2000P)^2^] where P=(Fo^2^+2Fc^2^)/3'
_refine_ls_weighting_scheme calc
_refine_ls_wR_factor_gt 0.2033
_refine_ls_wR_factor_ref 0.2060
_reflns_Friedel_coverage 0.670
_reflns_friedel_fraction_full 0.890
_reflns_friedel_fraction_max 0.949
_reflns_number_gt 2508
_reflns_number_total 2580
_reflns_threshold_expression I>2\s(I)
_cod_data_source_file c5ra11760g1.cif
_cod_data_source_block a
_cod_database_code 7221862
_shelx_space_group_comment
;
The symmetry employed for this shelxl refinement is uniquely defined
by the following loop, which should always be used as a source of
symmetry information in preference to the above space-group names.
They are only intended as comments.
;
_shelxl_version_number 2014/6

loop_
_space_group_symop_operation_xyz
'x, y, z'
'-x+1/2, -y, z+1/2'
'-x, y+1/2, -z+1/2'
'x+1/2, -y+1/2, -z'

loop_
_atom_site_label
_atom_site_type_symbol
_atom_site_fract_x
_atom_site_fract_y
_atom_site_fract_z
_atom_site_U_iso_or_equiv
_atom_site_adp_type
_atom_site_occupancy
_atom_site_site_symmetry_order
_atom_site_calc_flag
_atom_site_refinement_flags_posn
_atom_site_refinement_flags_adp
O1 O 0.2473(5) 0.99105(17) 0.66128(11) 0.0305(7) Uani 1 1 d . .
O2 O -0.1352(6) 1.00433(17) 0.75933(12) 0.0349(8) Uani 1 1 d . .
C1 C 0.0500(6) 0.9960(2) 0.54855(16) 0.0202(8) Uani 1 1 d . .
C2 C 0.2389(6) 0.9439(2) 0.51643(17) 0.0207(8) Uani 1 1 d . .
C3 C 0.3938(7) 0.8792(2) 0.54857(15) 0.0216(7) Uani 1 1 d . .
H3A H 0.3664 0.8687 0.5937 0.026 Uiso 1 1 calc R U
C4 C 0.5800(7) 0.8323(2) 0.51579(18) 0.0250(8) Uani 1 1 d . .
H4A H 0.6802 0.7895 0.5382 0.030 Uiso 1 1 calc R U
C5 C 0.6265(7) 0.8466(2) 0.44816(17) 0.0243(8) Uani 1 1 d . .
H5A H 0.7589 0.8140 0.4259 0.029 Uiso 1 1 calc R U
C6 C 0.4812(7) 0.9070(2) 0.41544(17) 0.0235(8) Uani 1 1 d . .
H6A H 0.5145 0.9164 0.3704 0.028 Uiso 1 1 calc R U
C7 C 0.2797(7) 0.9567(2) 0.44741(17) 0.0208(8) Uani 1 1 d . .
C8 C 0.1268(6) 1.0170(2) 0.41392(16) 0.0218(8) Uani 1 1 d . .
H8A H 0.1580 1.0256 0.3687 0.026 Uiso 1 1 calc R U
C9 C -0.0710(6) 1.0651(2) 0.44486(16) 0.0204(8) Uani 1 1 d . .
C10 C -0.2367(7) 1.1240(2) 0.40982(16) 0.0232(8) Uani 1 1 d . .
H10A H -0.2108 1.1313 0.3643 0.028 Uiso 1 1 calc R U
C11 C -0.4314(7) 1.1701(2) 0.44051(19) 0.0257(8) Uani 1 1 d . .
H11A H -0.5418 1.2082 0.4162 0.031 Uiso 1 1 calc R U
C12 C -0.4699(7) 1.1613(2) 0.50871(18) 0.0250(8) Uani 1 1 d . .
H12A H -0.6039 1.1943 0.5300 0.030 Uiso 1 1 calc R U
C13 C -0.3151(7) 1.1055(2) 0.54389(16) 0.0234(8) Uani 1 1 d . .
H13A H -0.3441 1.1003 0.5895 0.028 Uiso 1 1 calc R U
C14 C -0.1113(6) 1.0549(2) 0.51402(16) 0.0203(8) Uani 1 1 d . .
C15 C 0.0133(7) 0.9875(2) 0.62060(16) 0.0222(8) Uani 1 1 d . .
H15A H -0.1287 0.9463 0.6349 0.027 Uiso 1 1 calc R U
C16 C 0.0633(7) 1.0610(2) 0.66452(16) 0.0235(8) Uani 1 1 d . .
H16A H 0.1198 1.1166 0.6437 0.028 Uiso 1 1 calc R U
C17 C -0.1012(7) 1.0683(2) 0.72544(16) 0.0238(8) Uani 1 1 d . .
C18 C -0.2293(7) 1.1520(2) 0.74143(15) 0.0237(8) Uani 1 1 d . .
C19 C -0.4491(7) 1.1528(3) 0.78327(16) 0.0263(8) Uani 1 1 d . .
H19A H -0.5167 1.0997 0.7998 0.032 Uiso 1 1 calc R U
C20 C -0.5692(7) 1.2297(3) 0.80093(17) 0.0312(9) Uani 1 1 d . .
H20A H -0.7166 1.2295 0.8300 0.037 Uiso 1 1 calc R U
C21 C -0.4740(8) 1.3072(2) 0.77608(18) 0.0300(9) Uani 1 1 d . .
H21A H -0.5609 1.3599 0.7869 0.036 Uiso 1 1 calc R U
C22 C -0.2535(8) 1.3083(2) 0.73568(17) 0.0308(9) Uani 1 1 d . .
H22A H -0.1841 1.3618 0.7205 0.037 Uiso 1 1 calc R U
C23 C -0.1331(7) 1.2307(2) 0.71731(16) 0.0269(8) Uani 1 1 d . .
H23A H 0.0147 1.2313 0.6883 0.032 Uiso 1 1 calc R U

loop_
_atom_site_aniso_label
_atom_site_aniso_U_11
_atom_site_aniso_U_22
_atom_site_aniso_U_33
_atom_site_aniso_U_23
_atom_site_aniso_U_13
_atom_site_aniso_U_12
O1 0.0334(14) 0.0303(16) 0.0279(12) -0.0061(10) -0.0043(10) 0.0124(11)
O2 0.0595(18) 0.0155(15) 0.0298(13) 0.0022(10) 0.0056(12) 0.0052(13)
C1 0.0215(17) 0.0124(18) 0.0267(16) -0.0007(12) 0.0002(12) -0.0063(14)
C2 0.0185(15) 0.016(2) 0.0275(16) -0.0011(13) -0.0027(12) -0.0046(13)
C3 0.0249(15) 0.0138(19) 0.0261(15) -0.0013(13) -0.0003(13) -0.0002(13)
C4 0.0243(17) 0.0109(19) 0.0397(19) -0.0011(14) -0.0010(14) -0.0005(13)
C5 0.0231(17) 0.0159(19) 0.0341(17) -0.0055(14) 0.0041(13) 0.0001(14)
C6 0.0255(17) 0.0155(19) 0.0294(17) -0.0033(12) 0.0066(14) -0.0030(13)
C7 0.0205(15) 0.0133(18) 0.0287(16) -0.0034(12) 0.0016(13) -0.0060(13)
C8 0.0233(16) 0.018(2) 0.0241(16) 0.0003(12) 0.0004(12) -0.0047(14)
C9 0.0203(15) 0.0134(19) 0.0275(16) -0.0015(13) -0.0014(12) -0.0047(13)
C10 0.0263(16) 0.0135(18) 0.0297(15) 0.0026(12) -0.0035(12) -0.0023(14)
C11 0.0237(17) 0.0131(18) 0.040(2) 0.0027(14) -0.0043(14) 0.0014(13)
C12 0.0192(17) 0.0179(19) 0.0378(18) -0.0024(14) -0.0013(13) -0.0012(14)
C13 0.0217(16) 0.0210(19) 0.0277(16) -0.0029(13) 0.0012(13) -0.0053(13)
C14 0.0161(14) 0.0156(19) 0.0293(17) -0.0022(13) -0.0014(13) -0.0046(14)
C15 0.0260(16) 0.0149(19) 0.0257(17) -0.0014(13) -0.0002(14) 0.0044(13)
C16 0.0273(17) 0.015(2) 0.0282(17) -0.0007(13) -0.0022(14) 0.0035(14)
C17 0.0336(18) 0.0137(19) 0.0242(16) 0.0011(13) -0.0015(14) -0.0037(14)
C18 0.0282(17) 0.022(2) 0.0214(14) -0.0004(12) -0.0048(13) -0.0007(14)
C19 0.0280(18) 0.025(2) 0.0263(16) 0.0025(14) 0.0014(14) -0.0018(14)
C20 0.0310(18) 0.029(2) 0.0339(18) -0.0040(15) 0.0026(15) 0.0038(16)
C21 0.042(2) 0.012(2) 0.0360(19) -0.0043(14) -0.0080(15) 0.0079(16)
C22 0.047(2) 0.0107(19) 0.0344(18) 0.0022(13) -0.0033(17) -0.0003(16)
C23 0.0341(18) 0.019(2) 0.0272(16) 0.0025(14) 0.0014(14) 0.0012(15)

loop_
_atom_type_symbol
_atom_type_description
_atom_type_scat_dispersion_real
_atom_type_scat_dispersion_imag
_atom_type_scat_source
C C 0.0181 0.0091 'International Tables Vol C Tables 4.2.6.8 and 6.1.1.4'
H H 0.0000 0.0000 'International Tables Vol C Tables 4.2.6.8 and 6.1.1.4'
O O 0.0492 0.0322 'International Tables Vol C Tables 4.2.6.8 and 6.1.1.4'

loop_
_geom_angle_atom_site_label_1
_geom_angle_atom_site_label_2
_geom_angle_atom_site_label_3
_geom_angle
C16 O1 C15 61.8(2)
C2 C1 C14 121.3(3)
C2 C1 C15 119.8(3)
C14 C1 C15 118.9(3)
C1 C2 C3 123.4(3)
C1 C2 C7 118.5(3)
C3 C2 C7 118.1(3)
C4 C3 C2 121.2(3)
C4 C3 H3A 119.4
C2 C3 H3A 119.4
C3 C4 C5 120.8(3)
C3 C4 H4A 119.6
C5 C4 H4A 119.6
C6 C5 C4 120.0(3)
C6 C5 H5A 120.0
C4 C5 H5A 120.0
C5 C6 C7 121.3(3)
C5 C6 H6A 119.3
C7 C6 H6A 119.3
C8 C7 C6 121.6(3)
C8 C7 C2 119.9(3)
C6 C7 C2 118.5(3)
C7 C8 C9 121.7(3)
C7 C8 H8A 119.1
C9 C8 H8A 119.1
C8 C9 C10 121.7(3)
C8 C9 C14 119.3(3)
C10 C9 C14 118.9(3)
C11 C10 C9 121.1(3)
C11 C10 H10A 119.4
C9 C10 H10A 119.4
C10 C11 C12 120.2(3)
C10 C11 H11A 119.9
C12 C11 H11A 119.9
C13 C12 C11 120.3(3)
C13 C12 H12A 119.9
C11 C12 H12A 119.9
C12 C13 C14 121.7(3)
C12 C13 H13A 119.1
C14 C13 H13A 119.1
C1 C14 C13 123.3(3)
C1 C14 C9 119.0(3)
C13 C14 C9 117.6(3)
O1 C15 C16 58.5(2)
O1 C15 C1 118.0(3)
C16 C15 C1 121.2(3)
O1 C15 H15A 115.7
C16 C15 H15A 115.7
C1 C15 H15A 115.7
O1 C16 C15 59.7(2)
O1 C16 C17 116.8(3)
C15 C16 C17 118.3(3)
O1 C16 H16A 116.6
C15 C16 H16A 116.6
C17 C16 H16A 116.6
O2 C17 C18 121.3(3)
O2 C17 C16 119.4(3)
C18 C17 C16 119.2(3)
C19 C18 C23 118.9(3)
C19 C18 C17 119.0(3)
C23 C18 C17 122.1(3)
C20 C19 C18 120.8(3)
C20 C19 H19A 119.6
C18 C19 H19A 119.6
C19 C20 C21 119.8(3)
C19 C20 H20A 120.1
C21 C20 H20A 120.1
C22 C21 C20 120.4(3)
C22 C21 H21A 119.8
C20 C21 H21A 119.8
C21 C22 C23 119.9(3)
C21 C22 H22A 120.1
C23 C22 H22A 120.1
C22 C23 C18 120.1(3)
C22 C23 H23A 119.9
C18 C23 H23A 119.9

loop_
_geom_bond_atom_site_label_1
_geom_bond_atom_site_label_2
_geom_bond_distance
O1 C16 1.423(4)
O1 C15 1.441(4)
O2 C17 1.220(4)
C1 C2 1.407(5)
C1 C14 1.409(5)
C1 C15 1.496(5)
C2 C3 1.428(5)
C2 C7 1.445(5)
C3 C4 1.360(5)
C3 H3A 0.9500
C4 C5 1.425(5)
C4 H4A 0.9500
C5 C6 1.361(5)
C5 H5A 0.9500
C6 C7 1.428(5)
C6 H6A 0.9500
C7 C8 1.389(5)
C8 C9 1.393(5)
C8 H8A 0.9500
C9 C10 1.428(5)
C9 C14 1.443(5)
C10 C11 1.362(5)
C10 H10A 0.9500
C11 C12 1.420(5)
C11 H11A 0.9500
C12 C13 1.366(5)
C12 H12A 0.9500
C13 C14 1.426(5)
C13 H13A 0.9500
C15 C16 1.471(5)
C15 H15A 1.0000
C16 C17 1.502(5)
C16 H16A 1.0000
C17 C18 1.481(5)
C18 C19 1.398(5)
C18 C23 1.398(5)
C19 C20 1.380(5)
C19 H19A 0.9500
C20 C21 1.387(6)
C20 H20A 0.9500
C21 C22 1.382(6)
C21 H21A 0.9500
C22 C23 1.394(5)
C22 H22A 0.9500
C23 H23A 0.9500

loop_
_geom_torsion_atom_site_label_1
_geom_torsion_atom_site_label_2
_geom_torsion_atom_site_label_3
_geom_torsion_atom_site_label_4
_geom_torsion
C14 C1 C2 C3 -175.6(3)
C15 C1 C2 C3 2.8(5)
C14 C1 C2 C7 4.8(4)
C15 C1 C2 C7 -176.8(3)
C1 C2 C3 C4 -177.9(3)
C7 C2 C3 C4 1.7(5)
C2 C3 C4 C5 0.2(5)
C3 C4 C5 C6 -0.9(5)
C4 C5 C6 C7 -0.4(6)
C5 C6 C7 C8 -178.5(3)
C5 C6 C7 C2 2.3(5)
C1 C2 C7 C8 -2.4(5)
C3 C2 C7 C8 177.9(3)
C1 C2 C7 C6 176.8(3)
C3 C2 C7 C6 -2.9(4)
C6 C7 C8 C9 179.6(3)
C2 C7 C8 C9 -1.3(5)
C7 C8 C9 C10 -177.0(3)
C7 C8 C9 C14 2.7(5)
C8 C9 C10 C11 179.3(3)
C14 C9 C10 C11 -0.3(5)
C9 C10 C11 C12 1.2(5)
C10 C11 C12 C13 -1.1(5)
C11 C12 C13 C14 0.2(5)
C2 C1 C14 C13 176.5(3)
C15 C1 C14 C13 -2.0(5)
C2 C1 C14 C9 -3.4(5)
C15 C1 C14 C9 178.2(3)
C12 C13 C14 C1 -179.2(3)
C12 C13 C14 C9 0.6(5)
C8 C9 C14 C1 -0.4(5)
C10 C9 C14 C1 179.3(3)
C8 C9 C14 C13 179.8(3)
C10 C9 C14 C13 -0.6(5)
C16 O1 C15 C1 111.2(3)
C2 C1 C15 O1 50.5(4)
C14 C1 C15 O1 -131.1(3)
C2 C1 C15 C16 118.7(4)
C14 C1 C15 C16 -62.8(4)
C15 O1 C16 C17 108.7(3)
C1 C15 C16 O1 -105.8(3)
O1 C15 C16 C17 -106.2(3)
C1 C15 C16 C17 148.0(3)
O1 C16 C17 O2 -22.2(5)
C15 C16 C17 O2 46.1(5)
O1 C16 C17 C18 160.7(3)
C15 C16 C17 C18 -131.0(3)
O2 C17 C18 C19 -18.9(5)
C16 C17 C18 C19 158.2(3)
O2 C17 C18 C23 159.4(3)
C16 C17 C18 C23 -23.5(5)
C23 C18 C19 C20 -0.3(5)
C17 C18 C19 C20 178.0(3)
C18 C19 C20 C21 1.1(5)
C19 C20 C21 C22 -2.4(6)
C20 C21 C22 C23 3.0(6)
C21 C22 C23 C18 -2.2(5)
C19 C18 C23 C22 0.9(5)
C17 C18 C23 C22 -177.5(3)
